data_4330098
loop_
_publ_author_name
'William W. Brennessel'
'John E. Ellis'

_publ_contact_author_address
;
Department of Chemistry
University of Minnesota
207 Pleasant Street SE
Minneapolis, MN 55455
;
_publ_contact_author_email ellis@umn.edu
_publ_contact_author_name 'John E. Ellis'
_publ_contact_author_phone 1-612-625-6391
_publ_section_title
;
 Naphthalene and Anthracene Cobaltates(1-): Useful Storable Sources of an
 Atomic Cobalt Anion
;
_journal_name_full 'Inorganic Chemistry'
_journal_page_first 9076
_journal_page_last 9094
_journal_paper_doi 10.1021/ic301240u
_journal_volume 51
_journal_year 2012
_chemical_formula_moiety 'Co F12 P4, K'
_chemical_formula_sum 'Co F12 K P4'
_chemical_formula_weight 449.91
_chemical_name_common 05247
_chemical_name_systematic
; 
 ? 
;
_space_group_IT_number 62
_symmetry_cell_setting orthorhombic
_symmetry_space_group_name_Hall '-P 2ac 2n'
_symmetry_space_group_name_H-M 'P n m a'
_atom_sites_solution_hydrogens notdet
_atom_sites_solution_primary direct
_atom_sites_solution_secondary difmap
_audit_creation_method SHELXL-97
_cell_angle_alpha 90.00
_cell_angle_beta 90.00
_cell_angle_gamma 90.00
_cell_formula_units_Z 4
_cell_length_a 12.6253(10)
_cell_length_b 8.5070(7)
_cell_length_c 10.8490(9)
_cell_measurement_reflns_used 3142
_cell_measurement_temperature 223(2)
_cell_measurement_theta_max 27.49
_cell_measurement_theta_min 3.23
_cell_volume 1165.22(16)
_computing_cell_refinement 'SAINT (Bruker, 2003)'
_computing_data_collection 'SMART (Bruker, 2003)'
_computing_data_reduction 'SAINT (Bruker, 2003)'
_computing_molecular_graphics 'SHELXTL (Sheldrick, 2008)'
_computing_publication_material 'SHELXTL (Sheldrick, 2008)'
_computing_structure_refinement 'SHELXL-97 (Sheldrick, 2008)'
_computing_structure_solution 'SHELXS-97 (Sheldrick, 2008)'
_diffrn_ambient_temperature 223(2)
_diffrn_measured_fraction_theta_full 0.999
_diffrn_measured_fraction_theta_max 0.999
_diffrn_measurement_device_type 'Siemens SMART CCD Platform'
_diffrn_measurement_method 'area detector, \w scans per \f'
_diffrn_radiation_monochromator graphite
_diffrn_radiation_source 'normal-focus sealed tube'
_diffrn_radiation_type MoK\a
_diffrn_radiation_wavelength 0.71073
_diffrn_reflns_av_R_equivalents 0.0221
_diffrn_reflns_av_sigmaI/netI 0.0110
_diffrn_reflns_limit_h_max 16
_diffrn_reflns_limit_h_min -16
_diffrn_reflns_limit_k_max 11
_diffrn_reflns_limit_k_min -11
_diffrn_reflns_limit_l_max 14
_diffrn_reflns_limit_l_min -13
_diffrn_reflns_number 13136
_diffrn_reflns_theta_full 27.52
_diffrn_reflns_theta_max 27.52
_diffrn_reflns_theta_min 2.48
_exptl_absorpt_coefficient_mu 2.512
_exptl_absorpt_correction_T_max 0.4478
_exptl_absorpt_correction_T_min 0.4161
_exptl_absorpt_correction_type multi-scan
_exptl_absorpt_process_details 'SADABS (Sheldrick, 2008)'
_exptl_crystal_colour colorless
_exptl_crystal_density_diffrn 2.565
_exptl_crystal_description block
_exptl_crystal_F_000 856
_exptl_crystal_size_max 0.36
_exptl_crystal_size_mid 0.36
_exptl_crystal_size_min 0.32
_refine_diff_density_max 0.518
_refine_diff_density_min -0.391
_refine_diff_density_rms 0.057
_refine_ls_extinction_method none
_refine_ls_goodness_of_fit_ref 1.088
_refine_ls_hydrogen_treatment undef
_refine_ls_matrix_type full
_refine_ls_number_parameters 106
_refine_ls_number_reflns 1428
_refine_ls_number_restraints 3
_refine_ls_restrained_S_all 1.090
_refine_ls_R_factor_all 0.0268
_refine_ls_R_factor_gt 0.0242
_refine_ls_shift/su_max 0.000
_refine_ls_shift/su_mean 0.000
_refine_ls_structure_factor_coef Fsqd
_refine_ls_weighting_details 'calc w=1/[\s^2^(Fo^2^)+(0.0200P)^2^+1.2863P] where P=(Fo^2^+2Fc^2^)/3'
_refine_ls_weighting_scheme calc
_refine_ls_wR_factor_gt 0.0543
_refine_ls_wR_factor_ref 0.0555
_reflns_number_gt 1336
_reflns_number_total 1428
_reflns_threshold_expression >2sigma(I)
_cod_data_source_file ic301240u_si_001_05.cif
_cod_data_source_block 3
_cod_database_code 4330098

loop_
_symmetry_equiv_pos_as_xyz
'x, y, z'
'-x+1/2, -y, z+1/2'
'-x, y+1/2, -z'
'x+1/2, -y+1/2, -z+1/2'
'-x, -y, -z'
'x-1/2, y, -z-1/2'
'x, -y-1/2, z'
'-x-1/2, y-1/2, z-1/2'

loop_
_atom_site_label
_atom_site_type_symbol
_atom_site_fract_x
_atom_site_fract_y
_atom_site_fract_z
_atom_site_U_iso_or_equiv
_atom_site_adp_type
_atom_site_occupancy
_atom_site_symmetry_multiplicity
_atom_site_calc_flag
_atom_site_refinement_flags
_atom_site_disorder_group
K1 K 0.30826(5) 0.2500 0.64309(7) 0.04612(19) Uani 1 2 d S .
Co1 Co 0.43795(3) 0.2500 0.18200(3) 0.02100(10) Uani 1 2 d S .
P1 P 0.42806(4) 0.05904(6) 0.29044(5) 0.03125(13) Uani 1 1 d . .
F1 F 0.40780(13) 0.07602(18) 0.43298(12) 0.0528(4) Uani 1 1 d . .
F2 F 0.34094(13) -0.07096(16) 0.27169(14) 0.0558(4) Uani 1 1 d . .
F3 F 0.52185(13) -0.06203(18) 0.30426(15) 0.0600(4) Uani 1 1 d . .
P2 P 0.31414(6) 0.2500 0.06433(7) 0.03737(19) Uani 1 2 d S .
F4 F 0.3276(2) 0.2500 -0.07931(18) 0.0638(6) Uani 1 2 d S .
F5 F 0.23068(13) 0.1139(3) 0.06751(16) 0.0791(6) Uani 1 1 d . .
P3 P 0.57751(8) 0.2574(10) 0.09313(11) 0.0457(6) Uani 0.50 1 d PD -1
F6 F 0.5895(3) 0.2928(11) -0.0457(3) 0.106(4) Uani 0.50 1 d PD -1
F7 F 0.6510(7) 0.1109(11) 0.0792(7) 0.112(3) Uani 0.50 1 d PD -1
F8 F 0.6666(6) 0.3688(13) 0.1356(6) 0.104(3) Uani 0.50 1 d PD -1

loop_
_atom_site_aniso_label
_atom_site_aniso_U_11
_atom_site_aniso_U_22
_atom_site_aniso_U_33
_atom_site_aniso_U_23
_atom_site_aniso_U_13
_atom_site_aniso_U_12
K1 0.0288(3) 0.0614(5) 0.0482(4) 0.000 0.0012(3) 0.000
Co1 0.02038(17) 0.02204(17) 0.02059(17) 0.000 -0.00049(13) 0.000
P1 0.0388(3) 0.0255(2) 0.0294(2) 0.0047(2) -0.0017(2) -0.0018(2)
F1 0.0783(10) 0.0512(9) 0.0290(6) 0.0113(6) 0.0018(6) -0.0072(8)
F2 0.0715(10) 0.0365(7) 0.0593(9) 0.0060(7) -0.0002(8) -0.0235(7)
F3 0.0694(10) 0.0432(8) 0.0674(10) 0.0155(8) -0.0067(8) 0.0208(8)
P2 0.0328(4) 0.0497(5) 0.0297(4) 0.000 -0.0107(3) 0.000
F4 0.0768(16) 0.0853(17) 0.0292(10) 0.000 -0.0185(10) 0.000
F5 0.0555(9) 0.1125(16) 0.0692(11) 0.0015(11) -0.0244(8) -0.0424(10)
P3 0.0313(4) 0.0536(14) 0.0524(6) 0.016(2) 0.0169(4) 0.0063(17)
F6 0.091(2) 0.169(12) 0.0580(19) 0.030(3) 0.0460(17) 0.005(3)
F7 0.086(5) 0.106(4) 0.143(8) 0.016(5) 0.062(5) 0.058(4)
F8 0.039(2) 0.179(7) 0.094(5) -0.003(4) 0.008(3) -0.055(3)

loop_
_atom_type_symbol
_atom_type_description
_atom_type_scat_dispersion_real
_atom_type_scat_dispersion_imag
_atom_type_scat_source
F F 0.0171 0.0103 'International Tables Vol C Tables 4.2.6.8 and 6.1.1.4'
P P 0.1023 0.0942 'International Tables Vol C Tables 4.2.6.8 and 6.1.1.4'
K K 0.2009 0.2494 'International Tables Vol C Tables 4.2.6.8 and 6.1.1.4'
Co Co 0.3494 0.9721 'International Tables Vol C Tables 4.2.6.8 and 6.1.1.4'

loop_
_geom_angle_atom_site_label_1
_geom_angle_atom_site_label_2
_geom_angle_atom_site_label_3
_geom_angle
_geom_angle_site_symmetry_1
_geom_angle_site_symmetry_3
F3 K1 F3 71.54(7) 3_656 5_656
F3 K1 F2 96.06(5) 3_656 8_666
F3 K1 F2 137.95(6) 5_656 8_666
F3 K1 F2 137.95(6) 3_656 2
F3 K1 F2 96.06(5) 5_656 2
F2 K1 F2 66.03(7) 8_666 2
F3 K1 F6 136.83(18) 3_656 6_556
F3 K1 F6 150.73(18) 5_656 6_556
F2 K1 F6 59.05(12) 8_666 6_556
F2 K1 F6 67.61(14) 2 6_556
F3 K1 F6 150.73(18) 3_656 4_455
F3 K1 F6 136.83(18) 5_656 4_455
F2 K1 F6 67.61(14) 8_666 4_455
F2 K1 F6 59.05(12) 2 4_455
F6 K1 F6 14.1(4) 6_556 4_455
F3 K1 F1 96.83(5) 3_656 .
F3 K1 F1 62.68(5) 5_656 .
F2 K1 F1 158.76(5) 8_666 .
F2 K1 F1 113.17(4) 2 .
F6 K1 F1 100.34(11) 6_556 .
F6 K1 F1 93.35(12) 4_455 .
F3 K1 F1 62.68(5) 3_656 7_565
F3 K1 F1 96.83(5) 5_656 7_565
F2 K1 F1 113.17(4) 8_666 7_565
F2 K1 F1 158.75(5) 2 7_565
F6 K1 F1 93.35(12) 6_556 7_565
F6 K1 F1 100.34(11) 4_455 7_565
F1 K1 F1 59.25(6) . 7_565
F3 K1 F4 74.24(6) 3_656 1_556
F3 K1 F4 74.24(5) 5_656 1_556
F2 K1 F4 63.71(5) 8_666 1_556
F2 K1 F4 63.71(5) 2 1_556
F6 K1 F4 115.38(9) 6_556 1_556
F6 K1 F4 115.38(9) 4_455 1_556
F1 K1 F4 136.45(5) . 1_556
F1 K1 F4 136.45(5) 7_565 1_556
F3 K1 F5 136.91(5) 3_656 2
F3 K1 F5 67.25(5) 5_656 2
F2 K1 F5 123.00(5) 8_666 2
F2 K1 F5 60.23(4) 2 2
F6 K1 F5 83.48(18) 6_556 2
F6 K1 F5 69.68(18) 4_455 2
F1 K1 F5 53.04(4) . 2
F1 K1 F5 110.08(4) 7_565 2
F4 K1 F5 105.34(3) 1_556 2
F3 K1 F5 67.25(5) 3_656 8_666
F3 K1 F5 136.91(5) 5_656 8_666
F2 K1 F5 60.23(4) 8_666 8_666
F2 K1 F5 123.00(5) 2 8_666
F6 K1 F5 69.68(18) 6_556 8_666
F6 K1 F5 83.48(18) 4_455 8_666
F1 K1 F5 110.08(4) . 8_666
F1 K1 F5 53.04(4) 7_565 8_666
F4 K1 F5 105.34(3) 1_556 8_666
F5 K1 F5 145.68(7) 2 8_666
F3 K1 F7 114.19(12) 3_656 4_455
F3 K1 F7 145.48(17) 5_656 4_455
F2 K1 F7 76.51(17) 8_666 4_455
F2 K1 F7 98.79(13) 2 4_455
F6 K1 F7 31.74(16) 6_556 4_455
F6 K1 F7 40.20(17) 4_455 4_455
F1 K1 F7 82.82(17) . 4_455
F1 K1 F7 61.63(13) 7_565 4_455
F4 K1 F7 140.14(17) 1_556 4_455
F5 K1 F7 93.76(14) 2 4_455
F5 K1 F7 52.31(14) 8_666 4_455
P3 Co1 P3 3.6(5) 7_565 .
P3 Co1 P1 111.1(2) 7_565 7_565
P3 Co1 P1 108.1(2) . 7_565
P3 Co1 P1 108.1(2) 7_565 .
P3 Co1 P1 111.1(2) . .
P1 Co1 P1 107.87(4) 7_565 .
P3 Co1 P2 112.06(5) 7_565 .
P3 Co1 P2 112.06(5) . .
P1 Co1 P2 108.80(2) 7_565 .
P1 Co1 P2 108.79(2) . .
F2 P1 F1 94.47(8) . .
F2 P1 F3 94.49(9) . .
F1 P1 F3 95.08(9) . .
F2 P1 Co1 122.42(6) . .
F1 P1 Co1 120.73(6) . .
F3 P1 Co1 122.49(7) . .
P1 F1 K1 149.48(9) . .
P1 F2 K1 156.75(8) . 2_554
P1 F3 K1 172.15(10) . 5_656
F5 P2 F5 95.35(17) . 7_565
F5 P2 F4 95.46(9) . .
F5 P2 F4 95.46(9) 7_565 .
F5 P2 Co1 120.48(7) . .
F5 P2 Co1 120.48(7) 7_565 .
F4 P2 Co1 122.99(10) . .
P2 F4 K1 169.11(14) . 1_554
P2 F5 K1 144.50(10) . 2_554
F8 P3 F6 95.7(4) . .
F8 P3 F7 94.9(3) . .
F6 P3 F7 90.2(5) . .
F8 P3 Co1 121.0(4) . .
F6 P3 Co1 124.09(18) . .
F7 P3 Co1 122.9(5) . .
P3 F6 K1 114.4(2) . 6_656
P3 F7 K1 98.1(4) . 6_656

loop_
_geom_bond_atom_site_label_1
_geom_bond_atom_site_label_2
_geom_bond_distance
_geom_bond_site_symmetry_2
K1 F3 2.7356(16) 3_656
K1 F3 2.7356(16) 5_656
K1 F2 2.7956(16) 8_666
K1 F2 2.7956(16) 2
K1 F6 2.979(4) 6_556
K1 F6 2.979(4) 4_455
K1 F1 2.9943(16) .
K1 F1 2.9943(16) 7_565
K1 F4 3.022(2) 1_556
K1 F5 3.240(2) 2
K1 F5 3.240(2) 8_666
K1 F7 3.340(9) 4_455
Co1 P3 2.0094(10) 7_565
Co1 P3 2.0094(10) .
Co1 P1 2.0096(6) 7_565
Co1 P1 2.0096(6) .
Co1 P2 2.0183(8) .
P1 F2 1.5729(14) .
P1 F1 1.5740(14) .
P1 F3 1.5765(15) .
F2 K1 2.7955(16) 2_554
F3 K1 2.7356(16) 5_656
P2 F5 1.5657(18) .
P2 F5 1.5657(18) 7_565
P2 F4 1.568(2) .
F4 K1 3.022(2) 1_554
F5 K1 3.240(2) 2_554
P3 F8 1.541(5) .
P3 F6 1.543(4) .
P3 F7 1.561(6) .
F6 K1 2.979(4) 6_656
F7 K1 3.340(9) 6_656

loop_
_geom_torsion_atom_site_label_1
_geom_torsion_atom_site_label_2
_geom_torsion_atom_site_label_3
_geom_torsion_atom_site_label_4
_geom_torsion
_geom_torsion_site_symmetry_1
_geom_torsion_site_symmetry_4
P3 Co1 P1 F2 -116.88(15) 7_565 .
P3 Co1 P1 F2 -118.83(17) . .
P1 Co1 P1 F2 122.87(8) 7_565 .
P2 Co1 P1 F2 5.01(8) . .
P3 Co1 P1 F1 124.11(14) 7_565 .
P3 Co1 P1 F1 122.16(17) . .
P1 Co1 P1 F1 3.87(9) 7_565 .
P2 Co1 P1 F1 -113.99(8) . .
P3 Co1 P1 F3 4.06(15) 7_565 .
P3 Co1 P1 F3 2.11(17) . .
P1 Co1 P1 F3 -116.18(8) 7_565 .
P2 Co1 P1 F3 125.95(8) . .
F2 P1 F1 K1 -99.71(17) . .
F3 P1 F1 K1 165.37(16) . .
Co1 P1 F1 K1 32.51(19) . .
F3 K1 F1 P1 -93.29(17) 3_656 .
F3 K1 F1 P1 -158.41(18) 5_656 .
F2 K1 F1 P1 33.7(3) 8_666 .
F2 K1 F1 P1 116.86(16) 2 .
F6 K1 F1 P1 46.9(2) 6_556 .
F6 K1 F1 P1 59.2(2) 4_455 .
F1 K1 F1 P1 -40.82(18) 7_565 .
F4 K1 F1 P1 -167.56(15) 1_556 .
F5 K1 F1 P1 120.56(18) 2 .
F5 K1 F1 P1 -25.07(18) 8_666 .
F7 K1 F1 P1 20.3(2) 4_455 .
F1 P1 F2 K1 155.9(2) . 2_554
F3 P1 F2 K1 -108.6(2) . 2_554
Co1 P1 F2 K1 24.8(3) . 2_554
F2 P1 F3 K1 -129.6(7) . 5_656
F1 P1 F3 K1 -34.7(7) . 5_656
Co1 P1 F3 K1 97.0(7) . 5_656
P3 Co1 P2 F5 119.0(3) 7_565 .
P3 Co1 P2 F5 122.9(3) . .
P1 Co1 P2 F5 -117.72(10) 7_565 .
P1 Co1 P2 F5 -0.44(10) . .
P3 Co1 P2 F5 -122.9(3) 7_565 7_565
P3 Co1 P2 F5 -119.0(3) . 7_565
P1 Co1 P2 F5 0.44(10) 7_565 7_565
P1 Co1 P2 F5 117.72(10) . 7_565
P3 Co1 P2 F4 -1.9(3) 7_565 .
P3 Co1 P2 F4 1.9(3) . .
P1 Co1 P2 F4 121.36(2) 7_565 .
P1 Co1 P2 F4 -121.36(2) . .
F5 P2 F4 K1 47.96(8) . 1_554
F5 P2 F4 K1 -47.96(8) 7_565 1_554
Co1 P2 F4 K1 180.0 . 1_554
F5 P2 F5 K1 -154.72(10) 7_565 2_554
F4 P2 F5 K1 109.25(17) . 2_554
Co1 P2 F5 K1 -24.5(2) . 2_554
P3 Co1 P3 F8 -134.4(5) 7_565 .
P1 Co1 P3 F8 15.1(5) 7_565 .
P1 Co1 P3 F8 -103.1(5) . .
P2 Co1 P3 F8 134.9(4) . .
P3 Co1 P3 F6 102.4(7) 7_565 .
P1 Co1 P3 F6 -108.2(6) 7_565 .
P1 Co1 P3 F6 133.7(6) . .
P2 Co1 P3 F6 11.7(7) . .
P3 Co1 P3 F7 -13.8(4) 7_565 .
P1 Co1 P3 F7 135.6(4) 7_565 .
P1 Co1 P3 F7 17.4(4) . .
P2 Co1 P3 F7 -104.5(4) . .
F8 P3 F6 K1 53.7(6) . 6_656
F7 P3 F6 K1 -41.3(6) . 6_656
Co1 P3 F6 K1 -172.4(4) . 6_656
F8 P3 F7 K1 -63.0(4) . 6_656
F6 P3 F7 K1 32.8(4) . 6_656
Co1 P3 F7 K1 164.78(15) . 6_656
